data_8101805
loop_
_publ_author_name
'T. Schmalz'
'J. Burkhardt'
'T. Irrgang'
'R. Kempe'

_publ_section_title
;
Crystal structure of (2,4,6-trimethyl-phenyl)-[6-(2,4,6-trimethyl-
phenyl)-pyridin-2-yl]-amine, C~23~H~26~N~2~
;
_journal_issue 3
_journal_name_full 'Zeitschrift f\"ur Kristallographie - New Crystal Structures'
_journal_page_first 405
_journal_page_last 406
_journal_volume 220
_journal_year 2005
_chemical_formula_sum 'C23 H26 N2'
_chemical_formula_weight 330.46
_chemical_name_systematic
;
(2,4,6-trimethyl-phenyl)-[6-(2,4,6-trimethyl-phenyl)-pyridin-2-yl]-amine
;
_space_group_IT_number 15
_symmetry_cell_setting monoclinic
_symmetry_space_group_name_Hall '-C 2yc'
_symmetry_space_group_name_H-M 'C 1 2/c 1'
_atom_sites_solution_hydrogens geom
_atom_sites_solution_primary direct
_atom_sites_solution_secondary difmap
_audit_creation_method SHELXL-97
_cell_angle_alpha 90.00
_cell_angle_beta 132.154(7)
_cell_angle_gamma 90.00
_cell_formula_units_Z 8
_cell_length_a 29.968(2)
_cell_length_b 8.1560(10)
_cell_length_c 21.365(2)
_cell_measurement_reflns_used all
_cell_measurement_temperature 193(2)
_cell_volume 3871.3(8)
_computing_data_collection X-AREA-STOE
_computing_structure_refinement 'SHELXL-97 (Sheldrick, 1997)'
_computing_structure_solution 'SHELXS-86 (Sheldrick, 1990)'
_diffrn_ambient_temperature 193(2)
_diffrn_measured_fraction_theta_full 0.983
_diffrn_measured_fraction_theta_max 0.983
_diffrn_measurement_device_type 'Stoe IPDS II'
_diffrn_measurement_method omega/phi
_diffrn_radiation_monochromator graphite
_diffrn_radiation_source 'fine-focus sealed tube'
_diffrn_radiation_type MoK\a
_diffrn_radiation_wavelength 0.71069
_diffrn_reflns_av_R_equivalents 0.0967
_diffrn_reflns_av_sigmaI/netI 0.0640
_diffrn_reflns_limit_h_max 36
_diffrn_reflns_limit_h_min -36
_diffrn_reflns_limit_k_max 9
_diffrn_reflns_limit_k_min -9
_diffrn_reflns_limit_l_max 26
_diffrn_reflns_limit_l_min -22
_diffrn_reflns_number 21869
_diffrn_reflns_theta_full 25.82
_diffrn_reflns_theta_max 25.82
_diffrn_reflns_theta_min 1.83
_exptl_absorpt_coefficient_mu 0.066
_exptl_absorpt_correction_type none
_exptl_crystal_colour colorless
_exptl_crystal_density_diffrn 1.134
_exptl_crystal_density_method 'not measured'
_exptl_crystal_description prism
_exptl_crystal_F_000 1424
_exptl_crystal_size_max 0.5
_exptl_crystal_size_mid 0.4
_exptl_crystal_size_min 0.3
_refine_diff_density_max 0.235
_refine_diff_density_min -0.257
_refine_diff_density_rms 0.063
_refine_ls_extinction_method none
_refine_ls_goodness_of_fit_ref 1.018
_refine_ls_hydrogen_treatment mixed
_refine_ls_matrix_type full
_refine_ls_number_parameters 306
_refine_ls_number_reflns 3654
_refine_ls_number_restraints 0
_refine_ls_restrained_S_all 1.018
_refine_ls_R_factor_all 0.0956
_refine_ls_R_factor_gt 0.0578
_refine_ls_shift/su_max 0.001
_refine_ls_shift/su_mean 0.000
_refine_ls_structure_factor_coef Fsqd
_refine_ls_weighting_details 'calc w=1/[\s^2^(Fo^2^)+(0.0698P)^2^+1.2864P] where P=(Fo^2^+2Fc^2^)/3'
_refine_ls_weighting_scheme calc
_refine_ls_wR_factor_gt 0.1314
_refine_ls_wR_factor_ref 0.1460
_reflns_number_gt 2466
_reflns_number_total 3654
_reflns_threshold_expression >2sigma(I)
_cod_data_source_file 1267-1565.cff
_cod_data_source_block k136mc
_cod_depositor_comments
;
The following automatic conversions were performed:

'_exptl_absorpt_correction_type' tag value 'no' was replaced with
'none' value.

Automatic conversion script
Id: cif_fix_values 1646 2011-03-28 12:23:43Z adriana 
;
_cod_original_cell_volume 3871.3(7)
_cod_original_sg_symbol_H-M C2/c
_cod_database_code 8101805

loop_
_symmetry_equiv_pos_as_xyz
'x, y, z'
'-x, y, -z+1/2'
'x+1/2, y+1/2, z'
'-x+1/2, y+1/2, -z+1/2'
'-x, -y, -z'
'x, -y, z-1/2'
'-x+1/2, -y+1/2, -z'
'x+1/2, -y+1/2, z-1/2'

loop_
_atom_site_label
_atom_site_type_symbol
_atom_site_fract_x
_atom_site_fract_y
_atom_site_fract_z
_atom_site_U_iso_or_equiv
_atom_site_adp_type
_atom_site_occupancy
_atom_site_symmetry_multiplicity
_atom_site_Wyckoff_symbol
_atom_site_calc_flag
_atom_site_refinement_flags
_atom_site_disorder_assembly
_atom_site_disorder_group
C1 C 0.94172(9) -0.0861(3) 0.11606(13) 0.0323(5) Uani 1 8 f d . . .
C2 C 0.90403(10) -0.1487(3) 0.03348(14) 0.0385(5) Uani 1 8 f d . . .
C3 C 0.84353(11) -0.1251(3) -0.01763(15) 0.0482(6) Uani 1 8 f d . . .
C4 C 0.82049(11) -0.0435(3) 0.01182(15) 0.0469(6) Uani 1 8 f d . . .
C5 C 0.86007(9) 0.0129(3) 0.09393(13) 0.0324(5) Uani 1 8 f d . . .
C6 C 0.83812(9) 0.1020(3) 0.13000(13) 0.0317(5) Uani 1 8 f d . . .
C7 C 0.81509(9) 0.0139(3) 0.15904(13) 0.0342(5) Uani 1 8 f d . . .
C8 C 0.79481(10) 0.0994(3) 0.19192(14) 0.0390(5) Uani 1 8 f d . . .
C9 C 0.79747(9) 0.2686(3) 0.19783(14) 0.0394(6) Uani 1 8 f d . . .
C10 C 0.82048(10) 0.3529(3) 0.16907(14) 0.0392(5) Uani 1 8 f d . . .
C11 C 0.84013(9) 0.2735(3) 0.13393(13) 0.0361(5) Uani 1 8 f d . . .
C12 C 0.86234(16) 0.3697(4) 0.0992(2) 0.0560(7) Uani 1 8 f d . . .
C13 C 0.77572(13) 0.3593(3) 0.23477(19) 0.0594(7) Uani 1 8 f d . . .
H13A H 0.7609 0.2803 0.2518 0.089 Uiso 1 8 f calc R . .
H13B H 0.7431 0.4341 0.1923 0.089 Uiso 1 8 f calc R . .
H13C H 0.8091 0.4223 0.2842 0.089 Uiso 1 8 f calc R . .
C14 C 0.81282(13) -0.1702(3) 0.1564(2) 0.0480(6) Uani 1 8 f d . . .
C15 C 1.03300(9) -0.1683(3) 0.14597(12) 0.0329(5) Uani 1 8 f d . . .
C16 C 1.05643(9) -0.0629(3) 0.12308(13) 0.0345(5) Uani 1 8 f d . . .
C17 C 1.08461(10) -0.1307(3) 0.09767(14) 0.0388(5) Uani 1 8 f d . . .
C18 C 1.08915(9) -0.2985(3) 0.09336(14) 0.0397(5) Uani 1 8 f d . . .
C19 C 1.06601(10) -0.3993(3) 0.11760(15) 0.0401(6) Uani 1 8 f d . . .
C20 C 1.03841(9) -0.3385(3) 0.14488(14) 0.0370(5) Uani 1 8 f d . . .
C21 C 1.01520(15) -0.4518(4) 0.1729(2) 0.0574(7) Uani 1 8 f d . . .
C22 C 1.11652(12) -0.3671(4) 0.06024(17) 0.0598(7) Uani 1 8 f d . . .
H22A H 1.1303 -0.2768 0.0465 0.090 Uiso 1 8 f calc R . .
H22B H 1.0863 -0.4319 0.0094 0.090 Uiso 1 8 f calc R . .
H22C H 1.1508 -0.4371 0.1034 0.090 Uiso 1 8 f calc R . .
C23 C 1.05008(14) 0.1197(3) 0.12377(19) 0.0507(7) Uani 1 8 f d . . .
N1 N 0.91993(7) -0.0086(2) 0.14614(10) 0.0309(4) Uani 1 8 f d . . .
N2 N 1.00277(8) -0.1022(3) 0.17062(12) 0.0409(5) Uani 1 8 f d . . .
H8 H 0.7794(10) 0.037(3) 0.2131(13) 0.039(6) Uiso 1 8 f d . . .
H19 H 1.0685(9) -0.514(3) 0.1150(13) 0.038(6) Uiso 1 8 f d . . .
H10 H 0.8233(9) 0.474(3) 0.1733(13) 0.035(6) Uiso 1 8 f d . . .
H17 H 1.0998(10) -0.059(3) 0.0810(14) 0.042(6) Uiso 1 8 f d . . .
H2 H 0.9206(9) -0.205(3) 0.0148(13) 0.032(6) Uiso 1 8 f d . . .
H1N H 1.0227(11) -0.051(3) 0.2192(17) 0.054(8) Uiso 1 8 f d . . .
H3 H 0.8155(11) -0.163(3) -0.0782(17) 0.053(7) Uiso 1 8 f d . . .
H141 H 0.7808(16) -0.204(4) 0.100(2) 0.091(11) Uiso 1 8 f d . . .
H143 H 0.8083(15) -0.220(4) 0.194(2) 0.098(12) Uiso 1 8 f d . . .
H213 H 1.0346(16) -0.419(4) 0.232(2) 0.097(12) Uiso 1 8 f d . . .
H211 H 1.0282(17) -0.569(5) 0.176(2) 0.119(14) Uiso 1 8 f d . . .
H212 H 0.9734(14) -0.440(3) 0.1378(19) 0.066(9) Uiso 1 8 f d . . .
H142 H 0.8476(17) -0.220(5) 0.168(2) 0.107(12) Uiso 1 8 f d . . .
H232 H 1.0715(13) 0.162(4) 0.179(2) 0.070(9) Uiso 1 8 f d . . .
H123 H 0.8637(13) 0.480(4) 0.1121(19) 0.071(9) Uiso 1 8 f d . . .
H231 H 1.0653(15) 0.169(5) 0.101(2) 0.100(13) Uiso 1 8 f d . . .
H121 H 0.8344(15) 0.356(4) 0.038(2) 0.092(11) Uiso 1 8 f d . . .
H233 H 1.0080(15) 0.152(4) 0.090(2) 0.082(10) Uiso 1 8 f d . . .
H4 H 0.7776(12) -0.026(3) -0.0229(16) 0.052(7) Uiso 1 8 f d . . .
H122 H 0.9048(17) 0.342(4) 0.130(2) 0.100(12) Uiso 1 8 f d . . .

loop_
_atom_site_aniso_label
_atom_site_aniso_U_11
_atom_site_aniso_U_22
_atom_site_aniso_U_33
_atom_site_aniso_U_23
_atom_site_aniso_U_13
_atom_site_aniso_U_12
C1 0.0309(11) 0.0338(11) 0.0342(11) -0.0009(9) 0.0226(10) 0.0016(8)
C2 0.0345(12) 0.0482(14) 0.0350(11) -0.0076(10) 0.0242(10) 0.0009(10)
C3 0.0385(13) 0.0649(17) 0.0327(12) -0.0137(12) 0.0204(11) -0.0022(11)
C4 0.0278(12) 0.0651(17) 0.0374(12) -0.0094(11) 0.0176(11) 0.0003(11)
C5 0.0287(10) 0.0334(11) 0.0341(11) -0.0005(9) 0.0207(9) 0.0001(8)
C6 0.0236(10) 0.0361(11) 0.0324(11) -0.0004(9) 0.0176(9) 0.0015(8)
C7 0.0283(10) 0.0319(11) 0.0376(11) -0.0003(9) 0.0201(10) -0.0010(9)
C8 0.0355(12) 0.0437(13) 0.0456(13) 0.0014(10) 0.0305(11) -0.0021(10)
C9 0.0342(11) 0.0446(14) 0.0438(12) -0.0011(10) 0.0280(11) 0.0058(10)
C10 0.0420(12) 0.0301(12) 0.0470(13) 0.0022(10) 0.0305(11) 0.0054(9)
C11 0.0352(11) 0.0348(12) 0.0394(11) 0.0029(9) 0.0254(10) 0.0023(9)
C12 0.077(2) 0.0425(16) 0.075(2) 0.0022(15) 0.0619(19) -0.0043(15)
C13 0.0661(17) 0.0591(17) 0.0756(19) -0.0084(14) 0.0568(16) 0.0051(13)
C14 0.0527(16) 0.0319(13) 0.0610(17) -0.0030(12) 0.0389(15) -0.0060(11)
C15 0.0276(10) 0.0395(12) 0.0298(10) -0.0059(9) 0.0186(9) 0.0021(9)
C16 0.0295(11) 0.0350(12) 0.0314(11) -0.0013(9) 0.0173(10) 0.0008(8)
C17 0.0384(12) 0.0432(13) 0.0403(12) 0.0032(10) 0.0286(11) -0.0014(10)
C18 0.0363(12) 0.0477(14) 0.0390(12) -0.0028(10) 0.0268(11) 0.0039(10)
C19 0.0426(13) 0.0295(13) 0.0482(13) -0.0053(10) 0.0305(12) 0.0010(10)
C20 0.0369(12) 0.0357(12) 0.0416(12) -0.0009(9) 0.0276(11) -0.0005(9)
C21 0.0590(19) 0.0514(18) 0.076(2) 0.0076(15) 0.0512(18) -0.0016(14)
C22 0.0600(16) 0.079(2) 0.0567(15) -0.0029(14) 0.0460(14) 0.0126(14)
C23 0.0510(16) 0.0320(14) 0.0517(16) -0.0029(12) 0.0273(14) 0.0029(11)
N1 0.0283(9) 0.0332(10) 0.0317(9) -0.0018(7) 0.0204(8) 0.0006(7)
N2 0.0276(9) 0.0570(13) 0.0349(10) -0.0120(9) 0.0196(9) 0.0022(8)

loop_
_atom_type_symbol
_atom_type_description
_atom_type_scat_dispersion_real
_atom_type_scat_dispersion_imag
_atom_type_scat_source
C C 0.0033 0.0016 'International Tables Vol C Tables 4.2.6.8 and 6.1.1.4'
H H 0.0000 0.0000 'International Tables Vol C Tables 4.2.6.8 and 6.1.1.4'
N N 0.0061 0.0033 'International Tables Vol C Tables 4.2.6.8 and 6.1.1.4'

loop_
_geom_angle_atom_site_label_1
_geom_angle_atom_site_label_2
_geom_angle_atom_site_label_3
_geom_angle
_geom_angle_site_symmetry_1
_geom_angle_site_symmetry_3
_geom_angle_publ_flag
N1 C1 N2 116.15(18) . . ?
N1 C1 C2 122.21(19) . . ?
N2 C1 C2 121.64(19) . . ?
C3 C2 C1 118.1(2) . . ?
C2 C3 C4 120.5(2) . . ?
C3 C4 C5 118.3(2) . . ?
N1 C5 C4 122.8(2) . . ?
N1 C5 C6 116.05(17) . . ?
C4 C5 C6 121.14(19) . . ?
C7 C6 C11 120.1(2) . . ?
C7 C6 C5 119.87(19) . . ?
C11 C6 C5 120.05(19) . . ?
C8 C7 C6 118.8(2) . . ?
C8 C7 C14 119.8(2) . . ?
C6 C7 C14 121.4(2) . . ?
C9 C8 C7 122.0(2) . . ?
C10 C9 C8 118.2(2) . . ?
C10 C9 C13 120.7(2) . . ?
C8 C9 C13 121.1(2) . . ?
C9 C10 C11 122.1(2) . . ?
C10 C11 C6 118.8(2) . . ?
C10 C11 C12 120.8(2) . . ?
C6 C11 C12 120.4(2) . . ?
C16 C15 C20 121.1(2) . . ?
C16 C15 N2 119.5(2) . . ?
C20 C15 N2 119.4(2) . . ?
C17 C16 C15 118.3(2) . . ?
C17 C16 C23 120.8(2) . . ?
C15 C16 C23 120.8(2) . . ?
C18 C17 C16 122.1(2) . . ?
C19 C18 C17 117.9(2) . . ?
C19 C18 C22 121.6(2) . . ?
C17 C18 C22 120.5(2) . . ?
C18 C19 C20 122.5(2) . . ?
C19 C20 C15 118.1(2) . . ?
C19 C20 C21 121.0(2) . . ?
C15 C20 C21 120.9(2) . . ?
C1 N1 C5 118.09(17) . . ?
C1 N2 C15 122.80(18) . . ?

loop_
_geom_bond_atom_site_label_1
_geom_bond_atom_site_label_2
_geom_bond_distance
_geom_bond_site_symmetry_2
_geom_bond_publ_flag
C1 N1 1.342(3) . ?
C1 N2 1.364(3) . ?
C1 C2 1.405(3) . ?
C2 C3 1.364(3) . ?
C3 C4 1.378(3) . ?
C4 C5 1.379(3) . ?
C5 N1 1.344(2) . ?
C5 C6 1.495(3) . ?
C6 C7 1.397(3) . ?
C6 C11 1.400(3) . ?
C7 C8 1.387(3) . ?
C7 C14 1.502(3) . ?
C8 C9 1.383(3) . ?
C9 C10 1.376(3) . ?
C9 C13 1.512(3) . ?
C10 C11 1.387(3) . ?
C11 C12 1.507(4) . ?
C15 C16 1.390(3) . ?
C15 C20 1.400(3) . ?
C15 N2 1.425(3) . ?
C16 C17 1.389(3) . ?
C16 C23 1.503(3) . ?
C17 C18 1.385(3) . ?
C18 C19 1.381(3) . ?
C18 C22 1.505(3) . ?
C19 C20 1.385(3) . ?
C20 C21 1.501(4) . ?

loop_
_cod_related_entry_id
_cod_related_entry_database
_cod_related_entry_code
1 ChemSpider 30653882
